data_7044495
loop_
_publ_author_name
'Gong, Yun-Nan'
'Wei, Xue-Wen'
'Deng, Ji-Hua'
'Zhong, Di-Chang'
'Pan, Chun-Yang'

_publ_section_title
;
 Photochromism, photoluminescence modulation and selective recognition of
 small molecules of two highly stable dynamic metal--organic frameworks
;
_journal_name_full 'Dalton Trans.'
_journal_paper_doi 10.1039/C7DT03783J
_journal_year 2017
_chemical_formula_moiety '[Eu(C21H9O6)(C4H9NO)(H2O)],1.5(C4H9NO),19(H2O)'
_chemical_formula_sum 'C31 H71.5 Eu N2.5 O28.5'
_chemical_formula_weight 1086.78
_space_group_crystal_system monoclinic
_space_group_IT_number 15
_space_group_name_Hall '-C 2yc'
_space_group_name_H-M_alt 'C 1 2/c 1'
_symmetry_space_group_name_Hall '-C 2yc'
_symmetry_space_group_name_H-M 'C 1 2/c 1'
_atom_sites_solution_hydrogens mixed
_audit_creation_date 2017-09-29
_audit_creation_method
;
Olex2 1.2-beta
(compiled 2017.08.10 svn.r3458 for OlexSys, GUI svn.r5381)
;
_audit_update_record
;
2017-09-29 deposited with the CCDC.
2017-10-18 downloaded from the CCDC.
;
_cell_angle_alpha 90
_cell_angle_beta 112.951(12)
_cell_angle_gamma 90
_cell_formula_units_Z 8
_cell_length_a 25.683(3)
_cell_length_b 16.2849(15)
_cell_length_c 26.745(2)
_cell_measurement_reflns_used 4776
_cell_measurement_temperature 150(2)
_cell_measurement_theta_max 65.2132
_cell_measurement_theta_min 3.2923
_cell_volume 10300.5(19)
_computing_cell_refinement 'Bruker FRAMBO'
_computing_data_collection 'Bruker FRAMBO'
_computing_data_reduction 'Bruker SAINT'
_computing_molecular_graphics 'Olex2 (Dolomanov et al., 2009)'
_computing_publication_material 'Olex2 (Dolomanov et al., 2009)'
_computing_structure_refinement 'ShelXL (Sheldrick, 2015)'
_computing_structure_solution 'SHELXT 2014/5 (Sheldrick, 2014)'
_diffrn_ambient_temperature 150(2)
_diffrn_measured_fraction_theta_full 0.971
_diffrn_measured_fraction_theta_max 0.971
_diffrn_measurement_device_type 'multiwire proportional'
_diffrn_measurement_method 'phi and omega scans'
_diffrn_radiation_monochromator graphite
_diffrn_radiation_type CuK\a
_diffrn_radiation_wavelength 1.54178
_diffrn_reflns_av_R_equivalents 0.0712
_diffrn_reflns_av_unetI/netI 0.0852
_diffrn_reflns_Laue_measured_fraction_full 0.971
_diffrn_reflns_Laue_measured_fraction_max 0.971
_diffrn_reflns_limit_h_max 25
_diffrn_reflns_limit_h_min -30
_diffrn_reflns_limit_k_max 18
_diffrn_reflns_limit_k_min -18
_diffrn_reflns_limit_l_max 30
_diffrn_reflns_limit_l_min -22
_diffrn_reflns_number 19279
_diffrn_reflns_point_group_measured_fraction_full 0.971
_diffrn_reflns_point_group_measured_fraction_max 0.971
_diffrn_reflns_theta_full 65.311
_diffrn_reflns_theta_max 65.311
_diffrn_reflns_theta_min 3.295
_exptl_absorpt_coefficient_mu 8.921
_exptl_absorpt_correction_T_max 1.00000
_exptl_absorpt_correction_T_min 0.40046
_exptl_absorpt_correction_type multi-scan
_exptl_absorpt_process_details sadabs
_exptl_crystal_colour colorless
_exptl_crystal_density_diffrn 0.790
_exptl_crystal_density_method 'not measured'
_exptl_crystal_description BLOCK
_exptl_crystal_F_000 2416
_exptl_crystal_size_max 0.46
_exptl_crystal_size_mid 0.23
_exptl_crystal_size_min 0.18
_refine_diff_density_max 1.794
_refine_diff_density_min -1.249
_refine_diff_density_rms 0.114
_refine_ls_extinction_coef 0.000064(14)
_refine_ls_extinction_expression Fc^*^=kFc[1+0.001xFc^2^\l^3^/sin(2\q)]^-1/4^
_refine_ls_extinction_method 'SHELXL-2017/1 (Sheldrick 2017)'
_refine_ls_goodness_of_fit_ref 0.965
_refine_ls_hydrogen_treatment constr
_refine_ls_matrix_type full
_refine_ls_number_parameters 317
_refine_ls_number_reflns 8565
_refine_ls_number_restraints 11
_refine_ls_restrained_S_all 0.966
_refine_ls_R_factor_all 0.0924
_refine_ls_R_factor_gt 0.0703
_refine_ls_shift/su_max 0.000
_refine_ls_shift/su_mean 0.000
_refine_ls_structure_factor_coef Fsqd
_refine_ls_weighting_details 'w=1/[\s^2^(Fo^2^)+(0.1249P)^2^] where P=(Fo^2^+2Fc^2^)/3'
_refine_ls_weighting_scheme calc
_refine_ls_wR_factor_gt 0.1884
_refine_ls_wR_factor_ref 0.2036
_reflns_Friedel_coverage 0.000
_reflns_number_gt 5780
_reflns_number_total 8565
_reflns_threshold_expression 'I > 2\s(I)'
_cod_data_source_file c7dt03783j2.cif
_cod_data_source_block 2
_cod_database_code 7044495
_shelx_shelxl_version_number 2017/1
_shelx_space_group_comment
;
The symmetry employed for this shelxl refinement is uniquely defined
by the following loop, which should always be used as a source of
symmetry information in preference to the above space-group names.
They are only intended as comments.
;
_shelx_estimated_absorpt_t_max 0.297
_shelx_estimated_absorpt_t_min 0.105
_olex2_refinement_description
;
1. Fixed Uiso
 At 1.2 times of:
  All C(H) groups
 At 1.5 times of:
  All C(H,H,H,H,H,H) groups, All O(H,H) groups
2. Restrained distances
 N1-C25
 1.5 with sigma of 0.02
 C22-C23
 1.5 with sigma of 0.02
 N1'-C22' \\sim N1-C22
 with sigma of 0.02
 O8-C22 \\sim O8-C22'
 with sigma of 0.02
 N1'-C24 \\sim N1'-C23 \\sim N1-C24 \\sim N1-C25
 with sigma of 0.02
 C25-C22' \\sim C23-C22
 with sigma of 0.02
3. Others
 Fixed Sof: H23A(0.67) H23B(0.67) H23C(0.67) H23D(0.33) H23E(0.33) H23F(0.33)
 H25A(0.67) H25B(0.67) H25C(0.67) H25D(0.33) H25E(0.33) H25F(0.33) N1(0.67)
 C22(0.67) H24A(0.67) H24B(0.67) H24C(0.67) H24D(0.33) H24E(0.33) H24F(0.33)
 C22'(0.33) N1'(0.33)
4.a Riding coordinates:
 O7(H7A,H7B), C23(H23A,H23B,H23C), C23(H23D,H23E,H23F)
4.b Me refined with riding coordinates:
 C25(H25D,H25E,H25F), C24(H24D,H24E,H24F)
4.c Aromatic/amide H refined with riding coordinates:
 C7(H7), C16(H16), C20(H20), C4(H4), C13(H13), C9(H9), C10(H10), C17(H17),
 C3(H3)
4.d Idealised Me refined as rotating group:
 C25(H25A,H25B,H25C), C24(H24A,H24B,H24C)
;
_platon_squeeze_void_probe_radius 1.20
_olex2_submission_special_instructions 'No special instructions were received'

loop_
_space_group_symop_operation_xyz
'x, y, z'
'-x, y, -z+1/2'
'x+1/2, y+1/2, z'
'-x+1/2, y+1/2, -z+1/2'
'-x, -y, -z'
'x, -y, z-1/2'
'-x+1/2, -y+1/2, -z'
'x+1/2, -y+1/2, z-1/2'

loop_
_atom_site_label
_atom_site_type_symbol
_atom_site_fract_x
_atom_site_fract_y
_atom_site_fract_z
_atom_site_U_iso_or_equiv
_atom_site_adp_type
_atom_site_occupancy
_atom_site_site_symmetry_order
_atom_site_calc_flag
_atom_site_refinement_flags_posn
_atom_site_refinement_flags_occupancy
_atom_site_disorder_assembly
_atom_site_disorder_group
Eu1 Eu 0.06331(2) 0.35707(3) 0.05395(2) 0.0514(2) Uani 1 1 d . . . .
O1 O 0.0758(2) 0.3837(4) 0.1490(2) 0.0603(13) Uani 1 1 d . . . .
O2 O 0.1373(2) 0.4400(4) 0.12003(19) 0.0694(15) Uani 1 1 d . . . .
C1 C 0.1172(3) 0.4292(5) 0.1558(3) 0.059(2) Uani 1 1 d . . . .
C7 C 0.1231(3) 0.4698(5) 0.2485(3) 0.061(2) Uani 1 1 d . . . .
H7 H 0.091985 0.436223 0.242520 0.073 Uiso 1 1 calc R . . .
C2 C 0.1439(3) 0.4764(6) 0.2086(3) 0.063(2) Uani 1 1 d . . . .
C15 C 0.1970(3) 0.5988(6) 0.3984(3) 0.065(2) Uani 1 1 d . . . .
C16 C 0.2246(4) 0.6435(6) 0.4481(3) 0.081(3) Uani 1 1 d . . . .
H16 H 0.210352 0.639237 0.475005 0.097 Uiso 1 1 calc R . . .
C20 C 0.2679(4) 0.6561(5) 0.3699(3) 0.067(2) Uani 1 1 d . . . .
H20 H 0.283225 0.660656 0.343709 0.080 Uiso 1 1 calc R . . .
C11 C 0.0787(3) 0.4919(5) 0.4203(3) 0.056(2) Uani 1 1 d . . . .
C4 C 0.2150(4) 0.5696(7) 0.2663(3) 0.082(3) Uani 1 1 d . . . .
H4 H 0.245175 0.604783 0.271351 0.099 Uiso 1 1 calc R . . .
C6 C 0.1474(3) 0.5122(5) 0.2983(3) 0.059(2) Uani 1 1 d . . . .
C5 C 0.1937(3) 0.5612(5) 0.3072(3) 0.062(2) Uani 1 1 d . . . .
C8 C 0.1225(3) 0.5051(5) 0.3396(3) 0.061(2) Uani 1 1 d . . . .
C13 C 0.1236(3) 0.5417(5) 0.4283(3) 0.061(2) Uani 1 1 d . . . .
H13 H 0.139080 0.571756 0.460331 0.073 Uiso 1 1 calc R . . .
C9 C 0.0773(4) 0.4551(6) 0.3331(3) 0.073(3) Uani 1 1 d . . . .
H9 H 0.060984 0.425531 0.301032 0.087 Uiso 1 1 calc R . . .
C21 C 0.2207(3) 0.6056(6) 0.3592(3) 0.066(2) Uani 1 1 d . . . .
C14 C 0.1475(3) 0.5489(5) 0.3886(3) 0.063(2) Uani 1 1 d . . . .
C10 C 0.0548(4) 0.4467(6) 0.3721(3) 0.072(2) Uani 1 1 d . . . .
H10 H 0.024353 0.411782 0.366469 0.086 Uiso 1 1 calc R . . .
C17 C 0.2704(4) 0.6913(6) 0.4574(3) 0.084(3) Uani 1 1 d . . . .
H17 H 0.287329 0.718955 0.490202 0.100 Uiso 1 1 calc R . . .
C3 C 0.1907(4) 0.5251(6) 0.2184(3) 0.074(3) Uani 1 1 d . . . .
H3 H 0.206394 0.528345 0.192420 0.088 Uiso 1 1 calc R . . .
O6 O 0.0183(2) 0.4285(4) 0.4579(2) 0.0696(16) Uani 1 1 d . . . .
O5 O 0.0734(2) 0.5327(4) 0.5030(2) 0.0659(15) Uani 1 1 d . . . .
C18 C 0.2922(4) 0.6990(6) 0.4171(3) 0.073(3) Uani 1 1 d . . . .
C19 C 0.3428(3) 0.7539(5) 0.4282(3) 0.064(2) Uani 1 1 d . . . .
C12 C 0.0548(3) 0.4844(5) 0.4640(3) 0.0541(18) Uani 1 1 d . . . .
O4 O 0.3565(2) 0.8057(4) 0.4666(2) 0.0692(16) Uani 1 1 d . . . .
O3 O 0.3684(3) 0.7491(4) 0.3964(2) 0.086(2) Uani 1 1 d . . . .
O8 O 0.0177(3) 0.3038(4) -0.0346(2) 0.090(2) Uani 1 1 d D . . .
O7 O 0.0052(3) 0.2528(5) 0.0653(3) 0.108(2) Uani 1 1 d . . . .
H7A H 0.017322 0.204175 0.081221 0.162 Uiso 1 1 d R . . .
H7B H -0.032038 0.258655 0.058851 0.162 Uiso 1 1 d R . . .
C23 C -0.0529(7) 0.3901(11) -0.1046(6) 0.178(8) Uani 1 1 d D . . .
H23A H -0.087365 0.359334 -0.114122 0.267 Uiso 0.67 1 d R P A 1
H23B H -0.052395 0.417144 -0.136242 0.267 Uiso 0.67 1 d R P A 1
H23C H -0.050735 0.430274 -0.077582 0.267 Uiso 0.67 1 d R P A 1
H23D H -0.079095 0.419924 -0.134912 0.267 Uiso 0.33 1 d R P B 2
H23E H -0.073455 0.355334 -0.089632 0.267 Uiso 0.33 1 d R P B 2
H23F H -0.030205 0.428004 -0.077332 0.267 Uiso 0.33 1 d R P B 2
C25 C 0.0695(8) 0.2516(12) -0.0961(7) 0.191(8) Uani 1 1 d D . . .
H25A H 0.100029 0.266345 -0.106648 0.286 Uiso 0.67 1 calc GR P C 1
H25B H 0.056667 0.197239 -0.108924 0.286 Uiso 0.67 1 calc GR P C 1
H25C H 0.082471 0.253012 -0.057288 0.286 Uiso 0.67 1 calc GR P C 1
H25D H 0.057530 0.257293 -0.134751 0.286 Uiso 0.33 1 calc R P D 2
H25E H 0.105475 0.278059 -0.078347 0.286 Uiso 0.33 1 calc R P D 2
H25F H 0.072973 0.194387 -0.086753 0.286 Uiso 0.33 1 calc R P D 2
N1 N 0.0219(8) 0.3112(12) -0.1204(7) 0.150(6) Uiso 0.67 1 d D P E 1
C22 C -0.0024(9) 0.3318(15) -0.0819(9) 0.146(8) Uiso 0.67 1 d D P E 1
C24 C -0.0089(12) 0.3374(12) -0.1778(6) 0.242(13) Uani 1 1 d D . . .
H24A H -0.013336 0.291206 -0.201449 0.363 Uiso 0.67 1 calc GR P E 1
H24B H 0.012357 0.379525 -0.186568 0.363 Uiso 0.67 1 calc GR P E 1
H24C H -0.045385 0.358353 -0.182449 0.363 Uiso 0.67 1 calc GR P E 1
H24D H -0.038236 0.370041 -0.203590 0.363 Uiso 0.33 1 calc R P E 2
H24E H 0.027338 0.359677 -0.173224 0.363 Uiso 0.33 1 calc R P E 2
H24F H -0.011645 0.281978 -0.190859 0.363 Uiso 0.33 1 calc R P E 2
C22' C 0.0246(13) 0.293(2) -0.0774(11) 0.110(11) Uiso 0.33 1 d D P E 2
N1' N -0.0153(14) 0.338(2) -0.1231(10) 0.141(13) Uiso 0.33 1 d D P E 2

loop_
_atom_site_aniso_label
_atom_site_aniso_U_11
_atom_site_aniso_U_22
_atom_site_aniso_U_33
_atom_site_aniso_U_23
_atom_site_aniso_U_13
_atom_site_aniso_U_12
Eu1 0.0511(3) 0.0630(3) 0.0521(3) 0.0005(2) 0.0331(2) 0.0206(2)
O1 0.041(3) 0.092(4) 0.060(3) -0.012(3) 0.034(2) -0.003(3)
O2 0.060(3) 0.115(5) 0.052(3) -0.009(3) 0.043(3) -0.011(3)
C1 0.054(5) 0.085(6) 0.046(4) 0.003(4) 0.027(3) 0.013(4)
C7 0.060(5) 0.083(5) 0.053(4) -0.011(4) 0.037(4) -0.016(4)
C2 0.045(4) 0.100(6) 0.056(4) -0.005(4) 0.033(4) -0.010(4)
C15 0.057(5) 0.093(6) 0.062(4) -0.011(4) 0.040(4) -0.032(4)
C16 0.084(6) 0.119(8) 0.068(5) -0.033(5) 0.060(5) -0.060(6)
C20 0.076(5) 0.083(6) 0.067(5) -0.011(4) 0.055(4) -0.027(5)
C11 0.052(4) 0.076(5) 0.057(4) -0.010(4) 0.040(4) -0.030(4)
C4 0.077(6) 0.126(8) 0.068(5) -0.028(5) 0.054(5) -0.049(6)
C6 0.044(4) 0.088(6) 0.058(4) -0.010(4) 0.036(3) -0.032(4)
C5 0.065(5) 0.084(6) 0.056(4) -0.006(4) 0.043(4) -0.014(4)
C8 0.051(4) 0.094(6) 0.054(4) -0.014(4) 0.039(4) -0.031(4)
C13 0.061(5) 0.085(6) 0.053(4) -0.017(4) 0.040(4) -0.035(4)
C9 0.073(5) 0.105(7) 0.060(4) -0.026(4) 0.047(4) -0.034(5)
C21 0.054(5) 0.097(6) 0.064(5) -0.011(4) 0.042(4) -0.030(4)
C14 0.069(5) 0.082(5) 0.060(4) -0.017(4) 0.049(4) -0.035(4)
C10 0.064(5) 0.105(7) 0.064(5) -0.022(5) 0.045(4) -0.036(5)
C17 0.082(6) 0.119(8) 0.077(5) -0.042(5) 0.060(5) -0.065(6)
C3 0.065(5) 0.118(7) 0.058(4) -0.013(5) 0.047(4) -0.025(5)
O6 0.067(3) 0.096(4) 0.066(3) -0.020(3) 0.049(3) -0.041(3)
O5 0.068(3) 0.092(4) 0.056(3) -0.013(3) 0.044(3) -0.032(3)
C18 0.078(6) 0.096(7) 0.065(5) -0.017(5) 0.051(4) -0.040(5)
C19 0.057(5) 0.075(5) 0.074(5) -0.007(4) 0.042(4) -0.041(4)
C12 0.058(5) 0.065(5) 0.050(4) 0.000(4) 0.033(4) -0.007(4)
O4 0.068(3) 0.089(4) 0.072(3) -0.026(3) 0.050(3) -0.043(3)
O3 0.091(4) 0.107(5) 0.097(4) -0.048(4) 0.077(4) -0.058(4)
O8 0.099(5) 0.100(5) 0.068(4) -0.027(3) 0.029(3) 0.023(4)
O7 0.086(5) 0.101(5) 0.142(6) -0.005(5) 0.049(4) 0.010(4)
C23 0.153(14) 0.180(15) 0.128(11) -0.060(11) -0.024(10) 0.086(12)
C25 0.179(17) 0.209(19) 0.195(16) -0.079(15) 0.085(14) 0.038(15)
C24 0.44(4) 0.201(19) 0.078(9) -0.006(11) 0.090(16) 0.01(2)

loop_
_atom_type_symbol
_atom_type_description
_atom_type_scat_dispersion_real
_atom_type_scat_dispersion_imag
_atom_type_scat_source
C C 0.0181 0.0091 'International Tables Vol C Tables 4.2.6.8 and 6.1.1.4'
H H 0.0000 0.0000 'International Tables Vol C Tables 4.2.6.8 and 6.1.1.4'
N N 0.0311 0.0180 'International Tables Vol C Tables 4.2.6.8 and 6.1.1.4'
O O 0.0492 0.0322 'International Tables Vol C Tables 4.2.6.8 and 6.1.1.4'
Eu Eu -8.9294 11.1857 'International Tables Vol C Tables 4.2.6.8 and 6.1.1.4'

loop_
_geom_angle_atom_site_label_1
_geom_angle_atom_site_label_2
_geom_angle_atom_site_label_3
_geom_angle
_geom_angle_site_symmetry_1
_geom_angle_site_symmetry_3
O1 Eu1 C1 26.59(18) . .
O1 Eu1 C19 99.8(2) . 4_545
O1 Eu1 O4 120.10(17) . 4_545
O2 Eu1 O1 53.49(15) . .
O2 Eu1 C1 26.94(19) . .
O2 Eu1 C19 80.5(2) . 4_545
O2 Eu1 O4 82.39(19) . 4_545
O2 Eu1 O3 79.4(2) . 4_545
C1 Eu1 C19 91.1(2) . 4_545
O6 Eu1 O1 78.46(17) 2 .
O6 Eu1 O2 103.3(2) 2 .
O6 Eu1 C1 90.0(2) 2 .
O6 Eu1 O5 80.43(18) 2 6_565
O6 Eu1 C19 173.3(2) 2 4_545
O6 Eu1 O4 158.34(17) 2 4_545
O6 Eu1 O3 148.01(16) 2 4_545
O6 Eu1 O8 88.8(2) 2 .
O6 Eu1 O7 78.1(2) 2 .
O5 Eu1 O1 117.83(19) 6_565 .
O5 Eu1 O2 76.34(19) 6_565 .
O5 Eu1 C1 97.0(2) 6_565 .
O5 Eu1 C19 105.9(2) 6_565 4_545
O5 Eu1 O4 80.69(17) 6_565 4_545
O5 Eu1 O3 130.14(17) 6_565 4_545
O5 Eu1 O8 79.7(2) 6_565 .
O5 Eu1 O7 148.4(2) 6_565 .
O4 Eu1 C1 102.7(2) 4_545 .
O4 Eu1 C19 26.66(18) 4_545 4_545
O3 Eu1 O1 78.02(18) 4_545 .
O3 Eu1 C1 78.3(2) 4_545 .
O3 Eu1 C19 26.58(19) 4_545 4_545
O3 Eu1 O4 53.22(16) 4_545 4_545
O8 Eu1 O1 155.6(2) . .
O8 Eu1 O2 150.8(2) . .
O8 Eu1 C1 176.6(2) . .
O8 Eu1 C19 90.4(2) . 4_545
O8 Eu1 O4 77.5(2) . 4_545
O8 Eu1 O3 104.4(2) . 4_545
O7 Eu1 O1 80.1(2) . .
O7 Eu1 O2 131.2(2) . .
O7 Eu1 C1 106.0(3) . .
O7 Eu1 C19 95.3(3) . 4_545
O7 Eu1 O4 114.1(2) . 4_545
O7 Eu1 O3 76.8(2) . 4_545
O7 Eu1 O8 76.9(3) . .
C1 O1 Eu1 91.0(4) . .
C1 O2 Eu1 92.3(5) . .
O1 C1 Eu1 62.5(4) . .
O1 C1 O2 123.1(7) . .
O1 C1 C2 119.2(6) . .
O2 C1 Eu1 60.8(4) . .
O2 C1 C2 117.6(7) . .
C2 C1 Eu1 174.3(6) . .
C2 C7 H7 118.9 . .
C2 C7 C6 122.3(7) . .
C6 C7 H7 118.9 . .
C7 C2 C1 120.8(7) . .
C7 C2 C3 118.2(7) . .
C3 C2 C1 120.9(6) . .
C16 C15 C14 122.4(6) . .
C21 C15 C16 116.6(6) . .
C21 C15 C14 121.0(7) . .
C15 C16 H16 118.6 . .
C17 C16 C15 122.9(6) . .
C17 C16 H16 118.6 . .
C21 C20 H20 118.7 . .
C18 C20 H20 118.7 . .
C18 C20 C21 122.5(6) . .
C13 C11 C10 120.0(6) . .
C13 C11 C12 119.9(6) . .
C10 C11 C12 120.1(6) . .
C5 C4 H4 120.2 . .
C3 C4 H4 120.2 . .
C3 C4 C5 119.7(7) . .
C7 C6 C8 120.3(6) . .
C5 C6 C7 118.8(6) . .
C5 C6 C8 120.8(6) . .
C4 C5 C21 120.0(7) . .
C6 C5 C4 119.6(7) . .
C6 C5 C21 120.4(6) . .
C9 C8 C6 123.0(6) . .
C9 C8 C14 118.3(5) . .
C14 C8 C6 118.7(6) . .
C11 C13 H13 119.4 . .
C11 C13 C14 121.2(7) . .
C14 C13 H13 119.4 . .
C8 C9 H9 118.4 . .
C8 C9 C10 123.2(7) . .
C10 C9 H9 118.4 . .
C15 C21 C5 118.7(6) . .
C20 C21 C15 119.1(7) . .
C20 C21 C5 122.1(6) . .
C8 C14 C15 120.3(5) . .
C8 C14 C13 118.6(6) . .
C13 C14 C15 121.0(6) . .
C11 C10 H10 120.7 . .
C9 C10 C11 118.7(7) . .
C9 C10 H10 120.7 . .
C16 C17 H17 120.3 . .
C16 C17 C18 119.4(7) . .
C18 C17 H17 120.3 . .
C2 C3 C4 121.3(6) . .
C2 C3 H3 119.4 . .
C4 C3 H3 119.4 . .
C12 O6 Eu1 164.5(6) . 2
C12 O5 Eu1 152.1(5) . 6_566
C20 C18 C17 119.4(7) . .
C20 C18 C19 122.3(6) . .
C17 C18 C19 118.3(7) . .
C18 C19 Eu1 178.5(5) . 4
O4 C19 Eu1 61.1(3) . 4
O4 C19 C18 120.1(6) . .
O3 C19 Eu1 61.0(4) . 4
O3 C19 C18 117.8(7) . .
O3 C19 O4 122.1(6) . .
O6 C12 C11 117.2(6) . .
O5 C12 C11 117.0(6) . .
O5 C12 O6 125.7(6) . .
C19 O4 Eu1 92.2(3) . 4
C19 O3 Eu1 92.4(4) . 4
C22 O8 Eu1 136.8(13) . .
C22' O8 Eu1 142.0(18) . .
Eu1 O7 H7A 125.2 . .
Eu1 O7 H7B 125.0 . .
H7A O7 H7B 109.3 . .
H23A C23 H23B 109.5 . .
H23A C23 H23C 109.5 . .
H23B C23 H23C 109.5 . .
H23D C23 H23E 109.5 . .
H23D C23 H23F 109.5 . .
H23E C23 H23F 109.5 . .
C22 C23 H23A 109.5 . .
C22 C23 H23B 109.5 . .
C22 C23 H23C 109.4 . .
N1' C23 H23D 109.5 . .
N1' C23 H23E 109.5 . .
N1' C23 H23F 109.4 . .
H25A C25 H25B 109.5 . .
H25A C25 H25C 109.5 . .
H25B C25 H25C 109.5 . .
H25D C25 H25E 109.5 . .
H25D C25 H25F 109.5 . .
H25E C25 H25F 109.5 . .
N1 C25 H25A 109.5 . .
N1 C25 H25B 109.5 . .
N1 C25 H25C 109.5 . .
C22' C25 H25D 109.5 . .
C22' C25 H25E 109.5 . .
C22' C25 H25F 109.5 . .
C22 N1 C25 110.5(12) . .
C22 N1 C24 117.9(15) . .
C24 N1 C25 130.4(17) . .
O8 C22 C23 125.4(17) . .
O8 C22 N1 121.0(14) . .
N1 C22 C23 113.5(16) . .
N1 C24 H24A 109.5 . .
N1 C24 H24B 109.5 . .
N1 C24 H24C 109.5 . .
H24A C24 H24B 109.5 . .
H24A C24 H24C 109.5 . .
H24B C24 H24C 109.5 . .
H24D C24 H24E 109.5 . .
H24D C24 H24F 109.5 . .
H24E C24 H24F 109.5 . .
N1' C24 H24D 109.5 . .
N1' C24 H24E 109.5 . .
N1' C24 H24F 109.5 . .
O8 C22' C25 138(2) . .
O8 C22' N1' 113.4(18) . .
N1' C22' C25 108.1(17) . .
C23 N1' C24 130(2) . .
C22' N1' C23 109.9(15) . .
C22' N1' C24 119.7(18) . .

loop_
_geom_bond_atom_site_label_1
_geom_bond_atom_site_label_2
_geom_bond_distance
_geom_bond_site_symmetry_2
Eu1 O1 2.473(5) .
Eu1 O2 2.437(5) .
Eu1 C1 2.789(7) .
Eu1 O6 2.309(5) 2
Eu1 O5 2.329(5) 6_565
Eu1 C19 2.823(6) 4_545
Eu1 O4 2.474(4) 4_545
Eu1 O3 2.473(5) 4_545
Eu1 O8 2.359(6) .
Eu1 O7 2.358(8) .
O1 C1 1.249(9) .
O2 C1 1.264(8) .
C1 C2 1.516(11) .
C7 H7 0.9300 .
C7 C2 1.370(9) .
C7 C6 1.411(10) .
C2 C3 1.378(11) .
C15 C16 1.436(11) .
C15 C21 1.406(9) .
C15 C14 1.443(10) .
C16 H16 0.9300 .
C16 C17 1.352(10) .
C20 H20 0.9300 .
C20 C21 1.398(10) .
C20 C18 1.364(11) .
C11 C13 1.358(9) .
C11 C10 1.400(10) .
C11 C12 1.523(8) .
C4 H4 0.9300 .
C4 C5 1.409(9) .
C4 C3 1.391(11) .
C6 C5 1.373(10) .
C6 C8 1.481(8) .
C5 C21 1.478(11) .
C8 C9 1.372(10) .
C8 C14 1.408(10) .
C13 H13 0.9300 .
C13 C14 1.425(8) .
C9 H9 0.9300 .
C9 C10 1.381(9) .
C10 H10 0.9300 .
C17 H17 0.9300 .
C17 C18 1.398(10) .
C3 H3 0.9300 .
O6 C12 1.269(9) .
O5 C12 1.244(9) .
C18 C19 1.507(10) .
C19 O4 1.268(9) .
C19 O3 1.265(8) .
O8 C22 1.25(2) .
O8 C22' 1.24(2) .
O7 H7A 0.8958 .
O7 H7B 0.9068 .
C23 H23A 0.9600 .
C23 H23B 0.9598 .
C23 H23C 0.9600 .
C23 H23D 0.9599 .
C23 H23E 0.9600 .
C23 H23F 0.9600 .
C23 C22 1.528(15) .
C23 N1' 1.507(16) .
C25 H25A 0.9600 .
C25 H25B 0.9600 .
C25 H25C 0.9600 .
C25 H25D 0.9600 .
C25 H25E 0.9600 .
C25 H25F 0.9600 .
C25 N1 1.497(12) .
C25 C22' 1.58(2) .
N1 C22 1.44(2) .
N1 C24 1.489(15) .
C24 H24A 0.9600 .
C24 H24B 0.9600 .
C24 H24C 0.9600 .
C24 H24D 0.9600 .
C24 H24E 0.9600 .
C24 H24F 0.9600 .
C24 N1' 1.534(16) .
C22' N1' 1.45(2) .

loop_
_geom_hbond_atom_site_label_D
_geom_hbond_atom_site_label_H
_geom_hbond_atom_site_label_A
_geom_hbond_distance_DH
_geom_hbond_distance_HA
_geom_hbond_distance_DA
_geom_hbond_angle_DHA
_geom_hbond_site_symmetry_A
_geom_hbond_publ_flag
C25 H25C O4 0.96 2.47 3.356(18) 152.9 4_545 yes
C25 H25C O8 0.96 2.15 2.629(15) 109.6 . yes

loop_
_geom_torsion_atom_site_label_1
_geom_torsion_atom_site_label_2
_geom_torsion_atom_site_label_3
_geom_torsion_atom_site_label_4
_geom_torsion
_geom_torsion_site_symmetry_1
_geom_torsion_site_symmetry_4
Eu1 O1 C1 O2 -4.0(8) . .
Eu1 O1 C1 C2 173.8(7) . .
Eu1 O2 C1 O1 4.1(8) . .
Eu1 O2 C1 C2 -173.8(6) . .
Eu1 O6 C12 C11 -117.5(15) 2 .
Eu1 O6 C12 O5 64(2) 2 .
Eu1 O5 C12 C11 112.1(9) 6_566 .
Eu1 O5 C12 O6 -69.2(14) 6_566 .
Eu1 O8 C22 C23 -65(3) . .
Eu1 O8 C22 N1 115(2) . .
Eu1 O8 C22' C25 53(6) . .
Eu1 O8 C22' N1' -117(3) . .
O1 C1 C2 C7 -0.2(12) . .
O1 C1 C2 C3 177.9(8) . .
O2 C1 C2 C7 177.8(8) . .
O2 C1 C2 C3 -4.1(12) . .
C1 C2 C3 C4 179.0(9) . .
C7 C2 C3 C4 -2.9(15) . .
C7 C6 C5 C4 1.5(13) . .
C7 C6 C5 C21 -179.1(8) . .
C7 C6 C8 C9 3.2(14) . .
C7 C6 C8 C14 -179.4(8) . .
C2 C7 C6 C5 -0.5(13) . .
C2 C7 C6 C8 178.2(9) . .
C15 C16 C17 C18 0.5(17) . .
C16 C15 C21 C20 -1.8(14) . .
C16 C15 C21 C5 -179.6(9) . .
C16 C15 C14 C8 -178.9(9) . .
C16 C15 C14 C13 0.0(15) . .
C16 C17 C18 C20 -1.9(17) . .
C16 C17 C18 C19 179.0(10) . .
C20 C18 C19 O4 164.7(9) . .
C20 C18 C19 O3 -11.6(14) . .
C11 C13 C14 C15 -176.9(8) . .
C11 C13 C14 C8 2.1(14) . .
C4 C5 C21 C15 177.3(10) . .
C4 C5 C21 C20 -0.5(14) . .
C6 C7 C2 C1 179.3(8) . .
C6 C7 C2 C3 1.2(14) . .
C6 C5 C21 C15 -2.2(13) . .
C6 C5 C21 C20 -180.0(9) . .
C6 C8 C9 C10 178.3(9) . .
C6 C8 C14 C15 -0.8(13) . .
C6 C8 C14 C13 -179.8(8) . .
C5 C4 C3 C2 3.9(16) . .
C5 C6 C8 C9 -178.1(9) . .
C5 C6 C8 C14 -0.7(13) . .
C8 C6 C5 C4 -177.2(9) . .
C8 C6 C5 C21 2.2(13) . .
C8 C9 C10 C11 0.7(15) . .
C13 C11 C10 C9 -1.0(14) . .
C13 C11 C12 O6 -170.1(8) . .
C13 C11 C12 O5 8.7(12) . .
C9 C8 C14 C15 176.7(9) . .
C9 C8 C14 C13 -2.3(13) . .
C21 C15 C16 C17 1.3(16) . .
C21 C15 C14 C8 0.8(14) . .
C21 C15 C14 C13 179.8(9) . .
C21 C20 C18 C17 1.4(16) . .
C21 C20 C18 C19 -179.5(9) . .
C14 C15 C16 C17 -179.0(10) . .
C14 C15 C21 C20 178.5(9) . .
C14 C15 C21 C5 0.7(14) . .
C14 C8 C9 C10 0.9(15) . .
C10 C11 C13 C14 -0.4(14) . .
C10 C11 C12 O6 9.2(12) . .
C10 C11 C12 O5 -172.0(8) . .
C17 C18 C19 O4 -16.3(14) . .
C17 C18 C19 O3 167.4(10) . .
C3 C4 C5 C6 -3.1(15) . .
C3 C4 C5 C21 177.4(9) . .
C18 C20 C21 C15 0.4(15) . .
C18 C20 C21 C5 178.2(9) . .
C18 C19 O4 Eu1 -179.0(8) . 4
C18 C19 O3 Eu1 179.0(7) . 4
C12 C11 C13 C14 178.9(8) . .
C12 C11 C10 C9 179.7(9) . .
O4 C19 O3 Eu1 2.8(9) . 4
O3 C19 O4 Eu1 -2.8(9) . 4
O8 C22' N1' C23 3(4) . .
O8 C22' N1' C24 174(3) . .
C25 N1 C22 O8 3(3) . .
C25 N1 C22 C23 -177.8(19) . .
C25 C22' N1' C23 -170(3) . .
C25 C22' N1' C24 1(5) . .
C24 N1 C22 O8 172(2) . .
C24 N1 C22 C23 -9(3) . .

loop_
_platon_squeeze_void_nr
_platon_squeeze_void_average_x
_platon_squeeze_void_average_y
_platon_squeeze_void_average_z
_platon_squeeze_void_volume
_platon_squeeze_void_count_electrons
_platon_squeeze_void_content
1 0.352 0.098 0.023 6296 1774 ' '
